data_7244543
loop_
_publ_author_name
'Sengoden, Mani'
'Bhat, Gulzar A.'
'Darensbourg, Donald J.'

_publ_section_title
;
 Explorations into the sustainable synthesis of cyclic and polymeric
 carbonates and thiocarbonates from eugenol-derived monomers and their
 reactions with CO2, COS, or CS2
;
_journal_issue 6
_journal_name_full 'Green Chemistry'
_journal_page_first 2535
_journal_page_last 2541
_journal_paper_doi 10.1039/D2GC00327A
_journal_volume 24
_journal_year 2022
_chemical_formula_moiety 'C16 H20 O5 S'
_chemical_formula_sum 'C16 H20 O5 S'
_chemical_formula_weight 324.38
_space_group_crystal_system monoclinic
_space_group_IT_number 14
_space_group_name_Hall '-P 2yn'
_space_group_name_H-M_alt 'P 1 21/n 1'
_atom_sites_solution_hydrogens geom
_atom_sites_solution_primary dual
_audit_block_doi 10.5517/ccdc.csd.cc29yg6y
_audit_creation_date 2021-10-12
_audit_creation_method
;
Olex2 1.5
(compiled 2021.08.20 svn.r13c46975 for OlexSys, GUI svn.r6405)
;
_audit_update_record
;
2022-01-20 deposited with the CCDC.	2022-02-18 downloaded from the CCDC.
;
_cell_angle_alpha 90
_cell_angle_beta 96.7360(15)
_cell_angle_gamma 90
_cell_formula_units_Z 4
_cell_length_a 13.9329(5)
_cell_length_b 6.1434(2)
_cell_length_c 19.2618(7)
_cell_measurement_reflns_used 9862
_cell_measurement_temperature 110.00
_cell_measurement_theta_max 70.049
_cell_measurement_theta_min 3.194
_cell_volume 1637.34(10)
_computing_cell_refinement 'SAINT V8.38A (Bruker, 2018)'
_computing_data_reduction 'SAINT V8.38A (Bruker, 2018)'
_computing_molecular_graphics 'Olex2 1.5 (Dolomanov et al., 2009)'
_computing_publication_material 'Olex2 1.5 (Dolomanov et al., 2009)'
_computing_structure_refinement 'XL  (Sheldrick, 2008)'
_computing_structure_solution 'SHELXT  (Sheldrick, 2015)'
_diffrn_ambient_temperature 110.00
_diffrn_measured_fraction_theta_full 0.991
_diffrn_measured_fraction_theta_max 0.991
_diffrn_measurement_device_type 'Bruker Venture (PHOTON III)'
_diffrn_measurement_method '\f and \w scans'
_diffrn_radiation_type CuK\a
_diffrn_radiation_wavelength 1.54178
_diffrn_reflns_av_R_equivalents 0.0353
_diffrn_reflns_av_unetI/netI 0.0247
_diffrn_reflns_Laue_measured_fraction_full 0.991
_diffrn_reflns_Laue_measured_fraction_max 0.991
_diffrn_reflns_limit_h_max 16
_diffrn_reflns_limit_h_min -16
_diffrn_reflns_limit_k_max 7
_diffrn_reflns_limit_k_min -7
_diffrn_reflns_limit_l_max 23
_diffrn_reflns_limit_l_min -23
_diffrn_reflns_number 20647
_diffrn_reflns_point_group_measured_fraction_full 0.991
_diffrn_reflns_point_group_measured_fraction_max 0.991
_diffrn_reflns_theta_full 67.679
_diffrn_reflns_theta_max 70.113
_diffrn_reflns_theta_min 3.716
_diffrn_source_current 1.0
_diffrn_source_power 0.05
_diffrn_source_voltage 50.0
_diffrn_standards_number 0
_exptl_absorpt_coefficient_mu 1.940
_exptl_absorpt_correction_T_max 0.3841
_exptl_absorpt_correction_T_min 0.2655
_exptl_absorpt_correction_type multi-scan
_exptl_absorpt_process_details
;
SADABS-2016/2 (Bruker,2016/2) was used for absorption correction.
wR2(int) was 0.0856 before and 0.0525 after correction.
The Ratio of minimum to maximum transmission is 0.6912.
The \l/2 correction factor is Not present.
;
_exptl_crystal_colour colourless
_exptl_crystal_colour_primary colourless
_exptl_crystal_density_diffrn 1.316
_exptl_crystal_description block
_exptl_crystal_F_000 688
_exptl_crystal_size_max 0.287
_exptl_crystal_size_mid 0.261
_exptl_crystal_size_min 0.189
_refine_diff_density_max 0.452
_refine_diff_density_min -0.255
_refine_diff_density_rms 0.043
_refine_ls_extinction_method none
_refine_ls_goodness_of_fit_ref 1.055
_refine_ls_hydrogen_treatment constr
_refine_ls_matrix_type full
_refine_ls_number_parameters 203
_refine_ls_number_reflns 3093
_refine_ls_number_restraints 0
_refine_ls_restrained_S_all 1.055
_refine_ls_R_factor_all 0.0370
_refine_ls_R_factor_gt 0.0353
_refine_ls_shift/su_max 0.001
_refine_ls_shift/su_mean 0.000
_refine_ls_structure_factor_coef Fsqd
_refine_ls_weighting_details 'w=1/[\s^2^(Fo^2^)+(0.0514P)^2^+0.6948P] where P=(Fo^2^+2Fc^2^)/3'
_refine_ls_weighting_scheme calc
_refine_ls_wR_factor_gt 0.0949
_refine_ls_wR_factor_ref 0.0962
_reflns_Friedel_coverage 0.000
_reflns_number_gt 2946
_reflns_number_total 3093
_reflns_threshold_expression 'I > 2\s(I)'
_cod_data_source_file d2gc00327a2.cif
_cod_data_source_block 2
_cod_depositor_comments 'Adding full bibliography for 7244542--7244545.cif.'
_cod_database_code 7244543
_shelx_shelxl_version_number 2018/3
_shelx_space_group_comment
;
The symmetry employed for this shelxl refinement is uniquely defined
by the following loop, which should always be used as a source of
symmetry information in preference to the above space-group names.
They are only intended as comments.
;
_shelx_estimated_absorpt_t_max 0.711
_shelx_estimated_absorpt_t_min 0.606
_olex2_refinement_description
;
1. Fixed Uiso
 At 1.2 times of:
  All C(H) groups, All C(H,H) groups
 At 1.5 times of:
  All C(H,H,H) groups
2.a Ternary CH refined with riding coordinates:
 C14(H14)
2.b Secondary CH2 refined with riding coordinates:
 C13(H13A,H13B), C15(H15A,H15B)
2.c Aromatic/amide H refined with riding coordinates:
 C3(H3), C5(H5), C6(H6)
2.d Idealised Me refined as rotating group:
 C9(H9A,H9B,H9C), C10(H10A,H10B,H10C), C11(H11A,H11B,H11C), C12(H12A,H12B,H12C)
;
_olex2_submission_special_instructions 'No special instructions were received'

loop_
_space_group_symop_operation_xyz
'x, y, z'
'-x+1/2, y+1/2, -z+1/2'
'-x, -y, -z'
'x-1/2, -y-1/2, z-1/2'

loop_
_atom_site_label
_atom_site_type_symbol
_atom_site_fract_x
_atom_site_fract_y
_atom_site_fract_z
_atom_site_U_iso_or_equiv
_atom_site_adp_type
_atom_site_occupancy
_atom_site_site_symmetry_order
_atom_site_calc_flag
_atom_site_refinement_flags_posn
_atom_site_refinement_flags_adp
_atom_site_refinement_flags_occupancy
_atom_site_disorder_assembly
_atom_site_disorder_group
S1 S 0.25625(2) 0.97211(6) 0.68815(2) 0.02868(13) Uani 1 1 d . . . . .
O1 O 0.83845(7) 0.55650(16) 0.61374(5) 0.0258(2) Uani 1 1 d . . . . .
O2 O 0.83494(8) 0.2812(2) 0.53634(6) 0.0373(3) Uani 1 1 d . . . . .
O3 O 0.72527(7) 0.27075(17) 0.66738(5) 0.0277(2) Uani 1 1 d . . . . .
O4 O 0.42135(7) 0.98890(16) 0.63819(6) 0.0268(2) Uani 1 1 d . . . . .
O5 O 0.38391(9) 1.29239(18) 0.69267(7) 0.0423(3) Uani 1 1 d . . . . .
C1 C 0.73816(10) 0.5810(2) 0.59901(7) 0.0239(3) Uani 1 1 d . . . . .
C2 C 0.67862(10) 0.4339(2) 0.62923(7) 0.0227(3) Uani 1 1 d . . . . .
C3 C 0.57918(10) 0.4635(2) 0.61874(7) 0.0233(3) Uani 1 1 d . . . . .
H3 H 0.537994 0.364892 0.639076 0.028 Uiso 1 1 calc R U . . .
C4 C 0.53932(10) 0.6377(2) 0.57842(7) 0.0244(3) Uani 1 1 d . . . . .
C5 C 0.59958(11) 0.7817(2) 0.54935(8) 0.0301(3) Uani 1 1 d . . . . .
H5 H 0.572614 0.900468 0.522130 0.036 Uiso 1 1 calc R U . . .
C6 C 0.70006(11) 0.7539(2) 0.55966(8) 0.0299(3) Uani 1 1 d . . . . .
H6 H 0.741323 0.853316 0.539728 0.036 Uiso 1 1 calc R U . . .
C7 C 0.87787(10) 0.3828(3) 0.58301(7) 0.0268(3) Uani 1 1 d . . . . .
C8 C 0.97955(11) 0.3328(3) 0.61783(8) 0.0320(3) Uani 1 1 d . . . . .
C9 C 1.03249(13) 0.5350(4) 0.64665(12) 0.0523(5) Uani 1 1 d . . . . .
H9A H 1.038448 0.637730 0.608466 0.078 Uiso 1 1 calc R U . . .
H9B H 1.097037 0.494649 0.668655 0.078 Uiso 1 1 calc R U . . .
H9C H 0.996207 0.603307 0.681443 0.078 Uiso 1 1 calc R U . . .
C10 C 1.03626(15) 0.2218(5) 0.56520(10) 0.0629(7) Uani 1 1 d . . . . .
H10A H 1.002072 0.090042 0.547501 0.094 Uiso 1 1 calc R U . . .
H10B H 1.100583 0.182505 0.587881 0.094 Uiso 1 1 calc R U . . .
H10C H 1.042746 0.321268 0.526247 0.094 Uiso 1 1 calc R U . . .
C11 C 0.96564(15) 0.1770(4) 0.67844(11) 0.0532(5) Uani 1 1 d . . . . .
H11A H 0.929664 0.251418 0.712226 0.080 Uiso 1 1 calc R U . . .
H11B H 1.028937 0.131932 0.701542 0.080 Uiso 1 1 calc R U . . .
H11C H 0.929456 0.048446 0.660131 0.080 Uiso 1 1 calc R U . . .
C12 C 0.66732(11) 0.1319(3) 0.70519(8) 0.0335(3) Uani 1 1 d . . . . .
H12A H 0.620331 0.054473 0.672222 0.050 Uiso 1 1 calc R U . . .
H12B H 0.633043 0.219786 0.736858 0.050 Uiso 1 1 calc R U . . .
H12C H 0.708925 0.026195 0.732382 0.050 Uiso 1 1 calc R U . . .
C13 C 0.43026(10) 0.6634(2) 0.56909(7) 0.0265(3) Uani 1 1 d . . . . .
H13A H 0.411206 0.758229 0.528232 0.032 Uiso 1 1 calc R U . . .
H13B H 0.400032 0.519157 0.559264 0.032 Uiso 1 1 calc R U . . .
C14 C 0.39243(9) 0.7605(2) 0.63289(7) 0.0224(3) Uani 1 1 d . . . . .
H14 H 0.421783 0.681324 0.675544 0.027 Uiso 1 1 calc R U . . .
C15 C 0.28290(10) 0.7537(2) 0.63014(8) 0.0278(3) Uani 1 1 d . . . . .
H15A H 0.260997 0.611750 0.646808 0.033 Uiso 1 1 calc R U . . .
H15B H 0.251550 0.779544 0.582015 0.033 Uiso 1 1 calc R U . . .
C16 C 0.36316(10) 1.1110(2) 0.67356(8) 0.0281(3) Uani 1 1 d . . . . .

loop_
_atom_site_aniso_label
_atom_site_aniso_U_11
_atom_site_aniso_U_22
_atom_site_aniso_U_33
_atom_site_aniso_U_23
_atom_site_aniso_U_13
_atom_site_aniso_U_12
S1 0.01892(19) 0.0352(2) 0.0329(2) 0.00123(14) 0.00724(14) 0.00218(13)
O1 0.0174(5) 0.0288(5) 0.0306(5) -0.0020(4) 0.0001(4) 0.0000(4)
O2 0.0327(6) 0.0496(7) 0.0275(5) -0.0099(5) -0.0059(4) 0.0080(5)
O3 0.0233(5) 0.0302(5) 0.0286(5) 0.0076(4) -0.0007(4) 0.0010(4)
O4 0.0223(5) 0.0217(5) 0.0383(6) 0.0012(4) 0.0111(4) 0.0002(4)
O5 0.0451(7) 0.0222(5) 0.0641(8) -0.0029(5) 0.0256(6) -0.0004(5)
C1 0.0177(6) 0.0265(7) 0.0269(7) -0.0021(5) 0.0001(5) 0.0001(5)
C2 0.0238(7) 0.0235(6) 0.0201(6) -0.0007(5) -0.0003(5) 0.0011(5)
C3 0.0219(7) 0.0260(7) 0.0221(6) -0.0018(5) 0.0027(5) -0.0028(5)
C4 0.0208(7) 0.0281(7) 0.0240(6) -0.0036(5) 0.0010(5) 0.0016(5)
C5 0.0253(7) 0.0269(7) 0.0376(8) 0.0066(6) 0.0022(6) 0.0049(6)
C6 0.0242(7) 0.0270(7) 0.0387(8) 0.0065(6) 0.0051(6) -0.0017(6)
C7 0.0237(7) 0.0346(8) 0.0219(6) 0.0010(6) 0.0016(5) 0.0035(6)
C8 0.0232(7) 0.0468(9) 0.0249(7) -0.0020(6) -0.0016(6) 0.0098(6)
C9 0.0224(8) 0.0677(13) 0.0634(12) -0.0126(10) -0.0089(8) 0.0021(8)
C10 0.0444(11) 0.1068(19) 0.0357(9) -0.0130(11) -0.0025(8) 0.0414(12)
C11 0.0407(10) 0.0703(13) 0.0462(10) 0.0189(10) -0.0051(8) 0.0148(9)
C12 0.0335(8) 0.0339(8) 0.0324(7) 0.0109(6) 0.0010(6) -0.0020(6)
C13 0.0201(7) 0.0315(7) 0.0273(7) -0.0016(6) 0.0007(5) 0.0016(5)
C14 0.0185(6) 0.0217(6) 0.0263(6) 0.0023(5) 0.0002(5) -0.0004(5)
C15 0.0183(7) 0.0352(8) 0.0296(7) -0.0022(6) 0.0020(5) -0.0014(5)
C16 0.0257(7) 0.0252(7) 0.0347(7) 0.0062(6) 0.0098(6) 0.0045(6)

loop_
_atom_type_symbol
_atom_type_description
_atom_type_scat_dispersion_real
_atom_type_scat_dispersion_imag
_atom_type_scat_source
C C 0.0181 0.0091 'International Tables Vol C Tables 4.2.6.8 and 6.1.1.4'
H H 0.0000 0.0000 'International Tables Vol C Tables 4.2.6.8 and 6.1.1.4'
O O 0.0492 0.0322 'International Tables Vol C Tables 4.2.6.8 and 6.1.1.4'
S S 0.3331 0.5567 'International Tables Vol C Tables 4.2.6.8 and 6.1.1.4'

loop_
_geom_angle_atom_site_label_1
_geom_angle_atom_site_label_2
_geom_angle_atom_site_label_3
_geom_angle
_geom_angle_site_symmetry_1
_geom_angle_site_symmetry_3
_geom_angle_publ_flag
C16 S1 C15 91.25(7) . . ?
C7 O1 C1 116.00(11) . . ?
C2 O3 C12 116.84(11) . . ?
C16 O4 C14 113.14(11) . . ?
C2 C1 O1 118.19(12) . . ?
C6 C1 O1 120.41(13) . . ?
C6 C1 C2 121.27(13) . . ?
O3 C2 C1 115.54(12) . . ?
O3 C2 C3 125.43(13) . . ?
C3 C2 C1 119.03(13) . . ?
C2 C3 H3 119.8 . . ?
C2 C3 C4 120.37(13) . . ?
C4 C3 H3 119.8 . . ?
C3 C4 C13 118.20(13) . . ?
C5 C4 C3 119.61(13) . . ?
C5 C4 C13 122.18(13) . . ?
C4 C5 H5 119.7 . . ?
C4 C5 C6 120.59(13) . . ?
C6 C5 H5 119.7 . . ?
C1 C6 C5 119.13(13) . . ?
C1 C6 H6 120.4 . . ?
C5 C6 H6 120.4 . . ?
O1 C7 C8 111.50(12) . . ?
O2 C7 O1 122.85(13) . . ?
O2 C7 C8 125.61(14) . . ?
C7 C8 C11 105.40(13) . . ?
C9 C8 C7 112.49(14) . . ?
C9 C8 C10 110.08(17) . . ?
C9 C8 C11 109.32(16) . . ?
C10 C8 C7 109.03(13) . . ?
C10 C8 C11 110.43(17) . . ?
C8 C9 H9A 109.5 . . ?
C8 C9 H9B 109.5 . . ?
C8 C9 H9C 109.5 . . ?
H9A C9 H9B 109.5 . . ?
H9A C9 H9C 109.5 . . ?
H9B C9 H9C 109.5 . . ?
C8 C10 H10A 109.5 . . ?
C8 C10 H10B 109.5 . . ?
C8 C10 H10C 109.5 . . ?
H10A C10 H10B 109.5 . . ?
H10A C10 H10C 109.5 . . ?
H10B C10 H10C 109.5 . . ?
C8 C11 H11A 109.5 . . ?
C8 C11 H11B 109.5 . . ?
C8 C11 H11C 109.5 . . ?
H11A C11 H11B 109.5 . . ?
H11A C11 H11C 109.5 . . ?
H11B C11 H11C 109.5 . . ?
O3 C12 H12A 109.5 . . ?
O3 C12 H12B 109.5 . . ?
O3 C12 H12C 109.5 . . ?
H12A C12 H12B 109.5 . . ?
H12A C12 H12C 109.5 . . ?
H12B C12 H12C 109.5 . . ?
C4 C13 H13A 109.1 . . ?
C4 C13 H13B 109.1 . . ?
H13A C13 H13B 107.8 . . ?
C14 C13 C4 112.57(11) . . ?
C14 C13 H13A 109.1 . . ?
C14 C13 H13B 109.1 . . ?
O4 C14 C13 108.39(11) . . ?
O4 C14 H14 109.1 . . ?
O4 C14 C15 107.23(11) . . ?
C13 C14 H14 109.1 . . ?
C13 C14 C15 113.82(11) . . ?
C15 C14 H14 109.1 . . ?
S1 C15 H15A 111.0 . . ?
S1 C15 H15B 111.0 . . ?
C14 C15 S1 103.62(9) . . ?
C14 C15 H15A 111.0 . . ?
C14 C15 H15B 111.0 . . ?
H15A C15 H15B 109.0 . . ?
O4 C16 S1 112.35(10) . . ?
O5 C16 S1 125.28(12) . . ?
O5 C16 O4 122.37(14) . . ?

loop_
_geom_bond_atom_site_label_1
_geom_bond_atom_site_label_2
_geom_bond_distance
_geom_bond_site_symmetry_2
_geom_bond_publ_flag
S1 C15 1.8121(15) . ?
S1 C16 1.7675(15) . ?
O1 C1 1.4010(16) . ?
O1 C7 1.3664(18) . ?
O2 C7 1.1954(19) . ?
O3 C2 1.3621(17) . ?
O3 C12 1.4311(18) . ?
O4 C14 1.4601(16) . ?
O4 C16 1.3468(18) . ?
O5 C16 1.198(2) . ?
C1 C2 1.399(2) . ?
C1 C6 1.375(2) . ?
C2 C3 1.3885(19) . ?
C3 H3 0.9500 . ?
C3 C4 1.398(2) . ?
C4 C5 1.382(2) . ?
C4 C13 1.5173(18) . ?
C5 H5 0.9500 . ?
C5 C6 1.401(2) . ?
C6 H6 0.9500 . ?
C7 C8 1.5260(18) . ?
C8 C9 1.517(3) . ?
C8 C10 1.518(2) . ?
C8 C11 1.539(3) . ?
C9 H9A 0.9800 . ?
C9 H9B 0.9800 . ?
C9 H9C 0.9800 . ?
C10 H10A 0.9800 . ?
C10 H10B 0.9800 . ?
C10 H10C 0.9800 . ?
C11 H11A 0.9800 . ?
C11 H11B 0.9800 . ?
C11 H11C 0.9800 . ?
C12 H12A 0.9800 . ?
C12 H12B 0.9800 . ?
C12 H12C 0.9800 . ?
C13 H13A 0.9900 . ?
C13 H13B 0.9900 . ?
C13 C14 1.5151(19) . ?
C14 H14 1.0000 . ?
C14 C15 1.5214(18) . ?
C15 H15A 0.9900 . ?
C15 H15B 0.9900 . ?

loop_
_geom_torsion_atom_site_label_1
_geom_torsion_atom_site_label_2
_geom_torsion_atom_site_label_3
_geom_torsion_atom_site_label_4
_geom_torsion
_geom_torsion_site_symmetry_1
_geom_torsion_site_symmetry_2
_geom_torsion_site_symmetry_3
_geom_torsion_site_symmetry_4
_geom_torsion_publ_flag
O1 C1 C2 O3 -3.77(18) . . . . ?
O1 C1 C2 C3 176.09(12) . . . . ?
O1 C1 C6 C5 -176.15(13) . . . . ?
O1 C7 C8 C9 -31.15(19) . . . . ?
O1 C7 C8 C10 -153.55(16) . . . . ?
O1 C7 C8 C11 87.89(17) . . . . ?
O2 C7 C8 C9 151.33(17) . . . . ?
O2 C7 C8 C10 28.9(2) . . . . ?
O2 C7 C8 C11 -89.62(19) . . . . ?
O3 C2 C3 C4 179.99(12) . . . . ?
O4 C14 C15 S1 -36.16(12) . . . . ?
C1 O1 C7 O2 13.9(2) . . . . ?
C1 O1 C7 C8 -163.67(12) . . . . ?
C1 C2 C3 C4 0.1(2) . . . . ?
C2 C1 C6 C5 -0.5(2) . . . . ?
C2 C3 C4 C5 -0.5(2) . . . . ?
C2 C3 C4 C13 -179.54(12) . . . . ?
C3 C4 C5 C6 0.3(2) . . . . ?
C3 C4 C13 C14 77.41(16) . . . . ?
C4 C5 C6 C1 0.2(2) . . . . ?
C4 C13 C14 O4 70.43(14) . . . . ?
C4 C13 C14 C15 -170.36(12) . . . . ?
C5 C4 C13 C14 -101.65(16) . . . . ?
C6 C1 C2 O3 -179.53(13) . . . . ?
C6 C1 C2 C3 0.3(2) . . . . ?
C7 O1 C1 C2 72.10(16) . . . . ?
C7 O1 C1 C6 -112.10(15) . . . . ?
C12 O3 C2 C1 173.35(12) . . . . ?
C12 O3 C2 C3 -6.5(2) . . . . ?
C13 C4 C5 C6 179.35(14) . . . . ?
C13 C14 C15 S1 -156.03(10) . . . . ?
C14 O4 C16 S1 -11.64(15) . . . . ?
C14 O4 C16 O5 167.91(14) . . . . ?
C15 S1 C16 O4 -9.62(11) . . . . ?
C15 S1 C16 O5 170.84(15) . . . . ?
C16 S1 C15 C14 25.98(10) . . . . ?
C16 O4 C14 C13 155.33(12) . . . . ?
C16 O4 C14 C15 32.05(15) . . . . ?
